data_7122408
loop_
_publ_author_name
'Tian, Haiquan'
'Wang, Bao-Lin'
'Lu, Jing'
'Liu, Hou-Ting'
'Su, Jianhui'
'Li, Dacheng'
'Dou, Jianmin'

_publ_section_title
;
 Consecutive one-/two-step relaxation transformations of single-molecule
 magnets via coupling dinuclear dysprosium compounds with chloride
 bridges.
;
_journal_issue 85
_journal_name_full 'Chemical communications (Cambridge, England)'
_journal_page_first 12105
_journal_page_last 12108
_journal_paper_doi 10.1039/c8cc06699j
_journal_volume 54
_journal_year 2018
_chemical_formula_sum 'C28 H26 Cl2 Dy2 N8 O8'
_chemical_formula_weight 998.47
_space_group_crystal_system triclinic
_space_group_IT_number 2
_space_group_name_Hall '-P 1'
_space_group_name_H-M_alt 'P -1'
_symmetry_space_group_name_Hall '-P 1'
_symmetry_space_group_name_H-M 'P -1'
_atom_sites_solution_hydrogens mixed
_audit_creation_method SHELXL-2014/7
_audit_update_record
;
2018-08-16 deposited with the CCDC.
2018-09-27 downloaded from the CCDC.
;
_cell_angle_alpha 80.320(14)
_cell_angle_beta 80.796(12)
_cell_angle_gamma 65.327(11)
_cell_formula_units_Z 2
_cell_length_a 9.292(4)
_cell_length_b 9.345(3)
_cell_length_c 21.486(9)
_cell_measurement_reflns_used 4220
_cell_measurement_temperature 293(2)
_cell_measurement_theta_max 27.3852
_cell_measurement_theta_min 2.6986
_cell_volume 1662.8(11)
_computing_cell_refinement 'Bruker XSCANS'
_computing_data_collection 'Bruker XSCANS'
_computing_data_reduction 'Bruker SHELXTL'
_computing_molecular_graphics 'Bruker SHELXTL'
_computing_publication_material 'Bruker SHELXTL'
_computing_structure_refinement 'SHELXL-2014/7 (Sheldrick, 2014)'
_computing_structure_solution 'Bruker SHELXTL'
_diffrn_ambient_temperature 293(2)
_diffrn_detector_area_resol_mean 28.5714
_diffrn_measured_fraction_theta_full 0.996
_diffrn_measured_fraction_theta_max 0.996
_diffrn_measurement_device_type 'Bruker P4'
_diffrn_measurement_method '\w scans'
_diffrn_radiation_type MoK\a
_diffrn_radiation_wavelength 0.71073
_diffrn_reflns_av_R_equivalents 0.0473
_diffrn_reflns_av_unetI/netI 0.0542
_diffrn_reflns_Laue_measured_fraction_full 0.996
_diffrn_reflns_Laue_measured_fraction_max 0.996
_diffrn_reflns_limit_h_max 11
_diffrn_reflns_limit_h_min -11
_diffrn_reflns_limit_k_max 11
_diffrn_reflns_limit_k_min -11
_diffrn_reflns_limit_l_max 25
_diffrn_reflns_limit_l_min -25
_diffrn_reflns_number 15155
_diffrn_reflns_point_group_measured_fraction_full 0.996
_diffrn_reflns_point_group_measured_fraction_max 0.996
_diffrn_reflns_theta_full 25.009
_diffrn_reflns_theta_max 25.009
_diffrn_reflns_theta_min 2.518
_diffrn_source 'sealed tube'
_exptl_absorpt_coefficient_mu 4.680
_exptl_absorpt_correction_T_max 1.0000
_exptl_absorpt_correction_T_min 0.8118
_exptl_absorpt_correction_type multi-scan
_exptl_crystal_colour Orange
_exptl_crystal_density_diffrn 1.994
_exptl_crystal_description Prism
_exptl_crystal_F_000 960
_exptl_crystal_size_max 0.1500
_exptl_crystal_size_mid 0.1000
_exptl_crystal_size_min 0.1000
_refine_diff_density_max 1.589
_refine_diff_density_min -1.805
_refine_diff_density_rms 0.157
_refine_ls_extinction_method none
_refine_ls_goodness_of_fit_ref 1.150
_refine_ls_hydrogen_treatment constr
_refine_ls_matrix_type full
_refine_ls_number_parameters 437
_refine_ls_number_reflns 5825
_refine_ls_number_restraints 1182
_refine_ls_restrained_S_all 1.094
_refine_ls_R_factor_all 0.0634
_refine_ls_R_factor_gt 0.0509
_refine_ls_shift/su_max 0.001
_refine_ls_shift/su_mean 0.000
_refine_ls_structure_factor_coef Fsqd
_refine_ls_weighting_details 'w=1/[\s^2^(Fo^2^)+(0.0528P)^2^+5.6126P] where P=(Fo^2^+2Fc^2^)/3'
_refine_ls_weighting_scheme calc
_refine_ls_wR_factor_gt 0.1208
_refine_ls_wR_factor_ref 0.1274
_reflns_Friedel_coverage 0.000
_reflns_number_gt 5017
_reflns_number_total 5825
_reflns_threshold_expression 'I > 2\s(I)'
_cod_data_source_file c8cc06699j2.cif
_cod_data_source_block 1a
_cod_depositor_comments
;
The following automatic conversions were performed:

'_exptl_absorpt_correction_type' value 'Multi-scan' changed to
'multi-scan' according to
/home/data/users/saulius/crontab/automatic-downloads/rss-feeds/RSC/lib/dictionaries/cif_core.dic
dictionary named 'cif_core.dic' version 2.4.2 from 2011-04-26.

Automatic conversion script
Id: cif_fix_values 4973 2017-02-22 13:04:09Z antanas 

 Adding full bibliography for 7122408--7122410.cif.
;
_cod_database_code 7122408
_shelx_shelxl_version_number 2014/7
_shelx_space_group_comment
;
The symmetry employed for this shelxl refinement is uniquely defined
by the following loop, which should always be used as a source of
symmetry information in preference to the above space-group names.
They are only intended as comments.
;

loop_
_space_group_symop_operation_xyz
'x, y, z'
'-x, -y, -z'

loop_
_atom_site_label
_atom_site_type_symbol
_atom_site_fract_x
_atom_site_fract_y
_atom_site_fract_z
_atom_site_U_iso_or_equiv
_atom_site_adp_type
_atom_site_occupancy
_atom_site_site_symmetry_order
_atom_site_calc_flag
_atom_site_refinement_flags_posn
_atom_site_refinement_flags_adp
Dy1 Dy 0.35510(4) 0.70554(5) 0.46404(2) 0.03486(15) Uani 1 1 d . U
Dy2 Dy 0.61015(5) 0.34030(5) 0.06658(2) 0.03305(15) Uani 1 1 d . U
Cl1 Cl 0.3688(4) 0.8483(3) 0.55528(16) 0.0703(9) Uani 1 1 d . U
Cl2 Cl 0.4195(4) 0.5078(4) 0.15398(14) 0.0670(8) Uani 1 1 d . U
N1 N 0.9107(8) 0.3117(8) 0.4862(4) 0.0382(17) Uani 1 1 d . U
N2 N 1.1820(8) 0.3634(9) 0.4298(4) 0.0412(18) Uani 1 1 d . U
N3 N 0.7144(9) 0.6859(9) 0.3940(4) 0.0404(17) Uani 1 1 d . U
N4 N 0.5503(9) 0.7825(9) 0.3899(4) 0.0406(17) Uani 1 1 d . U
N5 N -0.0290(9) 0.4112(10) -0.0835(4) 0.0419(17) Uani 1 1 d . U
N6 N 0.1842(8) 0.5510(8) -0.0790(3) 0.0345(15) Uani 1 1 d . U
N7 N 0.3566(8) 0.2001(8) 0.0290(4) 0.0376(16) Uani 1 1 d . U
N8 N 0.4832(8) 0.1554(8) 0.0674(4) 0.0356(15) Uani 1 1 d . U
O1 O 0.6168(7) 0.5271(7) 0.4680(3) 0.0393(14) Uani 1 1 d . U
O2 O 0.2112(8) 0.9081(7) 0.4037(3) 0.0493(16) Uani 1 1 d . U
O3 O -0.0470(14) 1.1196(14) 0.3493(6) 0.133(3) Uani 1 1 d D U
O4 O 0.4114(7) 0.4226(7) -0.0011(3) 0.0352(13) Uani 1 1 d . U
O5 O 0.7518(8) 0.1266(7) 0.1217(3) 0.0459(15) Uani 1 1 d . U
O6 O 0.9736(10) -0.0391(10) 0.1991(4) 0.070(2) Uani 1 1 d . U
O7 O 0.3540(8) 0.5437(8) 0.3888(3) 0.0478(16) Uani 1 1 d . U
H7 H 0.3911 0.5895 0.4067 0.072 Uiso 1 1 d R U
O8 O 0.7888(8) 0.2404(7) -0.0239(3) 0.0452(15) Uani 1 1 d . U
H8A H 0.8171 0.3022 -0.0492 0.068 Uiso 1 1 d R U
C1 C 1.0568(10) 0.2073(11) 0.4983(5) 0.040(2) Uani 1 1 d . U
H1 H 1.0690 0.1161 0.5261 0.048 Uiso 1 1 calc R U
C2 C 1.1933(11) 0.2332(11) 0.4696(5) 0.043(2) Uani 1 1 d . U
H2 H 1.2935 0.1579 0.4787 0.052 Uiso 1 1 calc R U
C3 C 1.0362(10) 0.4664(11) 0.4165(4) 0.0381(19) Uani 1 1 d . U
H3 H 1.0246 0.5557 0.3876 0.046 Uiso 1 1 calc R U
C4 C 0.8990(10) 0.4422(10) 0.4456(4) 0.0355(18) Uani 1 1 d . U
C5 C 0.7346(10) 0.5593(10) 0.4338(4) 0.0331(18) Uani 1 1 d . U
C6 C 0.5254(12) 0.9103(10) 0.3507(5) 0.044(2) Uani 1 1 d . U
H6 H 0.6148 0.9269 0.3310 0.053 Uiso 1 1 calc R U
C7 C 0.3715(12) 1.0300(11) 0.3345(5) 0.047(2) Uani 1 1 d . U
C8 C 0.3726(14) 1.1590(12) 0.2888(5) 0.055(2) Uani 1 1 d . U
H8 H 0.4695 1.1639 0.2724 0.066 Uiso 1 1 calc R U
C9 C 0.2361(14) 1.2753(13) 0.2686(6) 0.059(3) Uani 1 1 d . U
H9 H 0.2402 1.3583 0.2387 0.071 Uiso 1 1 calc R U
C10 C 0.0943(14) 1.2698(13) 0.2922(6) 0.063(3) Uani 1 1 d D U
H10 H -0.0004 1.3494 0.2794 0.076 Uiso 1 1 calc R U
C11 C 0.0937(15) 1.1433(13) 0.3356(6) 0.081(3) Uani 1 1 d D U
C12 C 0.2232(13) 1.0215(11) 0.3593(5) 0.049(2) Uani 1 1 d . U
C13 C -0.1940(15) 1.216(2) 0.3141(8) 0.132(4) Uani 1 1 d D U
H13A H -0.2231 1.3267 0.3153 0.198 Uiso 1 1 calc R U
H13B H -0.2803 1.1880 0.3340 0.198 Uiso 1 1 calc R U
H13C H -0.1710 1.1931 0.2708 0.198 Uiso 1 1 calc R U
C14 C 0.0972(10) 0.3393(11) -0.0498(4) 0.0368(18) Uani 1 1 d . U
H14 H 0.1149 0.2395 -0.0280 0.044 Uiso 1 1 calc R U
C15 C -0.0442(11) 0.5515(12) -0.1167(5) 0.043(2) Uani 1 1 d . U
H15 H -0.1281 0.6039 -0.1418 0.052 Uiso 1 1 calc R U
C16 C 0.0617(11) 0.6211(11) -0.1147(5) 0.042(2) Uani 1 1 d . U
H16 H 0.0470 0.7180 -0.1386 0.051 Uiso 1 1 calc R U
C17 C 0.2036(10) 0.4079(10) -0.0459(4) 0.0325(17) Uani 1 1 d . U
C18 C 0.3315(10) 0.3371(10) -0.0038(4) 0.0303(17) Uani 1 1 d . U
C19 C 0.5101(11) 0.0198(10) 0.1015(5) 0.0403(19) Uani 1 1 d . U
H19 H 0.4438 -0.0297 0.0979 0.048 Uiso 1 1 calc R U
C20 C 0.6312(11) -0.0623(10) 0.1442(5) 0.0408(19) Uani 1 1 d . U
C21 C 0.6340(12) -0.2091(11) 0.1786(5) 0.047(2) Uani 1 1 d . U
H21 H 0.5587 -0.2461 0.1729 0.057 Uiso 1 1 calc R U
C22 C 0.7471(13) -0.2949(12) 0.2195(5) 0.055(3) Uani 1 1 d . U
H22 H 0.7466 -0.3891 0.2417 0.066 Uiso 1 1 calc R U
C23 C 0.8631(14) -0.2446(12) 0.2289(5) 0.057(3) Uani 1 1 d . U
H23 H 0.9392 -0.3040 0.2568 0.068 Uiso 1 1 calc R U
C24 C 0.8621(12) -0.1014(12) 0.1948(5) 0.048(2) Uani 1 1 d . U
C25 C 0.7471(11) -0.0085(10) 0.1528(5) 0.040(2) Uani 1 1 d . U
C26 C 1.1046(18) -0.1286(17) 0.2364(8) 0.095(4) Uani 1 1 d . U
H26A H 1.0647 -0.1530 0.2790 0.143 Uiso 1 1 calc R U
H26B H 1.1657 -0.0675 0.2366 0.143 Uiso 1 1 calc R U
H26C H 1.1709 -0.2252 0.2184 0.143 Uiso 1 1 calc R U
C27 C 0.4266(19) 0.5299(18) 0.3249(7) 0.089(4) Uani 1 1 d . U
H27A H 0.4222 0.6315 0.3050 0.133 Uiso 1 1 calc R U
H27B H 0.3707 0.4934 0.3017 0.133 Uiso 1 1 calc R U
H27C H 0.5357 0.4556 0.3250 0.133 Uiso 1 1 calc R U
C28 C 0.8220(17) 0.1030(15) -0.0527(7) 0.078(4) Uani 1 1 d . U
H28A H 0.7607 0.0469 -0.0293 0.116 Uiso 1 1 calc R U
H28B H 0.9333 0.0358 -0.0527 0.116 Uiso 1 1 calc R U
H28C H 0.7946 0.1331 -0.0956 0.116 Uiso 1 1 calc R U

loop_
_atom_site_aniso_label
_atom_site_aniso_U_11
_atom_site_aniso_U_22
_atom_site_aniso_U_33
_atom_site_aniso_U_23
_atom_site_aniso_U_13
_atom_site_aniso_U_12
Dy1 0.0308(2) 0.0223(2) 0.0469(3) 0.00787(19) -0.00603(19) -0.00985(17)
Dy2 0.0378(2) 0.0260(2) 0.0406(3) 0.00638(18) -0.00978(18) -0.01965(18)
Cl1 0.088(2) 0.0427(15) 0.078(2) -0.0071(14) -0.0384(17) -0.0143(14)
Cl2 0.0763(19) 0.0672(19) 0.0560(18) -0.0099(14) 0.0112(14) -0.0326(16)
N1 0.033(3) 0.030(3) 0.047(4) -0.006(3) -0.001(3) -0.009(3)
N2 0.032(4) 0.034(4) 0.058(5) -0.013(3) -0.002(3) -0.013(3)
N3 0.039(4) 0.031(3) 0.047(4) 0.005(3) -0.002(3) -0.014(3)
N4 0.042(3) 0.028(3) 0.046(4) 0.005(3) -0.001(3) -0.012(3)
N5 0.041(4) 0.048(4) 0.045(4) -0.004(3) -0.006(3) -0.026(3)
N6 0.038(3) 0.034(4) 0.038(4) 0.000(3) -0.006(3) -0.022(3)
N7 0.039(3) 0.030(3) 0.049(4) 0.004(3) -0.011(3) -0.020(3)
N8 0.041(3) 0.026(3) 0.047(4) 0.002(3) -0.014(3) -0.019(3)
O1 0.033(3) 0.027(3) 0.050(4) 0.011(3) -0.001(3) -0.011(2)
O2 0.048(3) 0.031(3) 0.064(4) 0.011(3) -0.015(3) -0.014(3)
O3 0.117(5) 0.107(6) 0.138(6) 0.016(6) 0.000(5) -0.024(5)
O4 0.044(3) 0.028(3) 0.044(3) 0.009(2) -0.016(3) -0.025(2)
O5 0.052(3) 0.034(3) 0.056(4) 0.011(3) -0.017(3) -0.023(3)
O6 0.074(4) 0.059(4) 0.073(5) 0.007(4) -0.027(4) -0.021(4)
O7 0.056(4) 0.043(4) 0.051(4) 0.001(3) -0.006(3) -0.028(3)
O8 0.054(4) 0.034(3) 0.052(4) 0.002(3) -0.001(3) -0.027(3)
C1 0.032(4) 0.032(4) 0.053(5) -0.002(4) -0.011(4) -0.009(3)
C2 0.035(4) 0.036(5) 0.053(5) -0.009(4) -0.007(4) -0.006(4)
C3 0.035(4) 0.031(4) 0.044(4) 0.001(4) -0.004(3) -0.012(3)
C4 0.029(4) 0.029(4) 0.046(4) -0.001(3) -0.003(3) -0.010(3)
C5 0.034(4) 0.023(4) 0.041(4) -0.002(3) -0.003(3) -0.011(3)
C6 0.050(4) 0.029(4) 0.047(4) 0.009(4) -0.001(4) -0.016(3)
C7 0.057(4) 0.031(4) 0.046(4) 0.005(4) -0.011(4) -0.014(3)
C8 0.065(5) 0.037(4) 0.055(5) 0.006(4) -0.013(4) -0.014(4)
C9 0.078(6) 0.037(5) 0.056(5) 0.014(4) -0.016(5) -0.019(4)
C10 0.079(6) 0.038(5) 0.064(6) 0.009(4) -0.023(5) -0.015(4)
C11 0.109(4) 0.036(5) 0.062(5) 0.008(4) -0.010(5) 0.000(4)
C12 0.063(5) 0.030(4) 0.050(5) 0.001(4) -0.015(4) -0.014(4)
C13 0.128(4) 0.134(5) 0.133(5) -0.013(2) -0.018(2) -0.050(2)
C14 0.044(4) 0.032(4) 0.043(4) -0.003(3) -0.003(4) -0.024(3)
C15 0.041(4) 0.053(5) 0.042(5) -0.001(4) -0.011(4) -0.024(4)
C16 0.043(4) 0.040(4) 0.045(5) 0.005(4) -0.012(4) -0.019(4)
C17 0.039(4) 0.027(4) 0.038(4) -0.003(3) -0.004(3) -0.020(3)
C18 0.035(4) 0.028(4) 0.037(4) 0.001(3) -0.001(3) -0.023(3)
C19 0.042(4) 0.030(4) 0.049(4) 0.002(4) 0.000(4) -0.019(3)
C20 0.051(4) 0.027(4) 0.044(4) 0.003(3) -0.009(4) -0.017(3)
C21 0.058(5) 0.031(4) 0.054(5) 0.009(4) -0.009(4) -0.021(4)
C22 0.062(5) 0.034(4) 0.053(5) 0.013(4) -0.005(4) -0.010(4)
C23 0.064(5) 0.043(5) 0.046(5) 0.008(4) -0.011(4) -0.008(4)
C24 0.052(5) 0.040(4) 0.049(5) 0.006(4) -0.009(4) -0.016(4)
C25 0.047(4) 0.029(4) 0.042(4) 0.008(3) -0.011(4) -0.015(3)
C26 0.098(10) 0.077(9) 0.106(10) 0.003(8) -0.049(8) -0.022(8)
C27 0.115(9) 0.095(9) 0.074(8) -0.001(7) -0.011(7) -0.061(8)
C28 0.091(9) 0.057(7) 0.093(9) -0.020(7) -0.002(7) -0.035(6)

loop_
_atom_type_symbol
_atom_type_description
_atom_type_scat_dispersion_real
_atom_type_scat_dispersion_imag
_atom_type_scat_source
C C 0.0033 0.0016 'International Tables Vol C Tables 4.2.6.8 and 6.1.1.4'
H H 0.0000 0.0000 'International Tables Vol C Tables 4.2.6.8 and 6.1.1.4'
Cl Cl 0.1484 0.1585 'International Tables Vol C Tables 4.2.6.8 and 6.1.1.4'
Dy Dy -0.1892 4.4098 'International Tables Vol C Tables 4.2.6.8 and 6.1.1.4'
N N 0.0061 0.0033 'International Tables Vol C Tables 4.2.6.8 and 6.1.1.4'
O O 0.0106 0.0060 'International Tables Vol C Tables 4.2.6.8 and 6.1.1.4'

loop_
_geom_angle_atom_site_label_1
_geom_angle_atom_site_label_2
_geom_angle_atom_site_label_3
_geom_angle
_geom_angle_site_symmetry_1
_geom_angle_site_symmetry_3
O2 Dy1 O1 139.6(2) . .
O2 Dy1 O1 149.4(2) . 2_666
O1 Dy1 O1 66.9(2) . 2_666
O2 Dy1 O7 87.2(3) . .
O1 Dy1 O7 83.4(2) . .
O1 Dy1 O7 80.6(2) 2_666 .
O2 Dy1 N4 75.5(3) . .
O1 Dy1 N4 65.1(2) . .
O1 Dy1 N4 131.8(2) 2_666 .
O7 Dy1 N4 89.4(2) . .
O2 Dy1 N1 85.8(2) . 2_666
O1 Dy1 N1 132.1(2) . 2_666
O1 Dy1 N1 65.4(2) 2_666 2_666
O7 Dy1 N1 85.3(2) . 2_666
N4 Dy1 N1 160.8(2) . 2_666
O2 Dy1 Cl1 99.7(2) . .
O1 Dy1 Cl1 92.38(18) . .
O1 Dy1 Cl1 92.38(18) 2_666 .
O7 Dy1 Cl1 172.80(17) . .
N4 Dy1 Cl1 94.2(2) . .
N1 Dy1 Cl1 93.24(19) 2_666 .
O2 Dy1 Dy1 166.51(19) . 2_666
O1 Dy1 Dy1 33.75(14) . 2_666
O1 Dy1 Dy1 33.15(14) 2_666 2_666
O7 Dy1 Dy1 80.41(16) . 2_666
N4 Dy1 Dy1 98.76(17) . 2_666
N1 Dy1 Dy1 98.48(16) 2_666 2_666
Cl1 Dy1 Dy1 92.85(7) . 2_666
O2 Dy1 H7 89.9 . .
O1 Dy1 H7 74.5 . .
O1 Dy1 H7 83.7 2_666 .
O7 Dy1 H7 11.3 . .
N4 Dy1 H7 79.3 . .
N1 Dy1 H7 96.5 2_666 .
Cl1 Dy1 H7 166.8 . .
Dy1 Dy1 H7 77.0 2_666 .
O5 Dy2 O4 138.3(2) . .
O5 Dy2 O4 149.6(2) . 2_665
O4 Dy2 O4 67.7(2) . 2_665
O5 Dy2 O8 87.5(2) . .
O4 Dy2 O8 85.2(2) . .
O4 Dy2 O8 78.4(2) 2_665 .
O5 Dy2 N8 74.9(2) . .
O4 Dy2 N8 64.4(2) . .
O4 Dy2 N8 131.8(2) 2_665 .
O8 Dy2 N8 91.8(2) . .
O5 Dy2 N6 86.9(2) . 2_665
O4 Dy2 N6 132.4(2) . 2_665
O4 Dy2 N6 64.8(2) 2_665 2_665
O8 Dy2 N6 82.8(2) . 2_665
N8 Dy2 N6 161.2(2) . 2_665
O5 Dy2 Cl2 102.0(2) . .
O4 Dy2 Cl2 92.99(17) . .
O4 Dy2 Cl2 89.25(17) 2_665 .
O8 Dy2 Cl2 167.30(16) . .
N8 Dy2 Cl2 98.79(19) . .
N6 Dy2 Cl2 89.20(18) 2_665 .
O5 Dy2 Dy2 165.84(19) . 2_665
O4 Dy2 Dy2 34.19(13) . 2_665
O4 Dy2 Dy2 33.55(14) 2_665 2_665
O8 Dy2 Dy2 80.12(16) . 2_665
N8 Dy2 Dy2 98.45(17) . 2_665
N6 Dy2 Dy2 98.30(16) 2_665 2_665
Cl2 Dy2 Dy2 91.33(8) . 2_665
C1 N1 C4 117.3(8) . .
C1 N1 Dy1 126.5(6) . 2_666
C4 N1 Dy1 116.2(5) . 2_666
C3 N2 C2 117.3(8) . .
C5 N3 N4 111.3(7) . .
C6 N4 N3 113.0(8) . .
C6 N4 Dy1 128.8(6) . .
N3 N4 Dy1 117.8(5) . .
C14 N5 C15 116.0(8) . .
C16 N6 C17 117.5(8) . .
C16 N6 Dy2 126.6(6) . 2_665
C17 N6 Dy2 115.9(5) . 2_665
C18 N7 N8 110.8(7) . .
C19 N8 N7 112.4(7) . .
C19 N8 Dy2 128.7(6) . .
N7 N8 Dy2 118.8(5) . .
C5 O1 Dy1 120.9(5) . .
C5 O1 Dy1 126.0(5) . 2_666
Dy1 O1 Dy1 113.1(2) . 2_666
C12 O2 Dy1 141.1(6) . .
C11 O3 C13 123.3(11) . .
C18 O4 Dy2 121.6(5) . .
C18 O4 Dy2 126.0(5) . 2_665
Dy2 O4 Dy2 112.3(2) . 2_665
C25 O5 Dy2 141.4(6) . .
C24 O6 C26 119.7(10) . .
C27 O7 Dy1 129.8(7) . .
C27 O7 H7 109.5 . .
Dy1 O7 H7 23.7 . .
C28 O8 Dy2 129.8(7) . .
C28 O8 H8A 109.4 . .
Dy2 O8 H8A 118.1 . .
N1 C1 C2 121.0(9) . .
N1 C1 H1 119.5 . .
C2 C1 H1 119.5 . .
N2 C2 C1 121.8(8) . .
N2 C2 H2 119.1 . .
C1 C2 H2 119.1 . .
N2 C3 C4 121.3(8) . .
N2 C3 H3 119.4 . .
C4 C3 H3 119.4 . .
N1 C4 C3 121.3(8) . .
N1 C4 C5 116.5(7) . .
C3 C4 C5 122.3(8) . .
N3 C5 O1 124.4(8) . .
N3 C5 C4 119.8(8) . .
O1 C5 C4 115.7(7) . .
N4 C6 C7 126.3(9) . .
N4 C6 H6 116.9 . .
C7 C6 H6 116.9 . .
C12 C7 C8 119.1(9) . .
C12 C7 C6 124.1(9) . .
C8 C7 C6 116.7(9) . .
C9 C8 C7 121.9(11) . .
C9 C8 H8 119.1 . .
C7 C8 H8 119.1 . .
C10 C9 C8 119.7(11) . .
C10 C9 H9 120.2 . .
C8 C9 H9 120.2 . .
C9 C10 C11 118.4(11) . .
C9 C10 H10 120.8 . .
C11 C10 H10 120.8 . .
C12 C11 C10 126.6(12) . .
C12 C11 O3 114.5(11) . .
C10 C11 O3 118.0(12) . .
O2 C12 C11 122.6(10) . .
O2 C12 C7 123.0(9) . .
C11 C12 C7 114.4(10) . .
O3 C13 H13A 109.5 . .
O3 C13 H13B 109.5 . .
H13A C13 H13B 109.5 . .
O3 C13 H13C 109.5 . .
H13A C13 H13C 109.5 . .
H13B C13 H13C 109.5 . .
N5 C14 C17 123.0(8) . .
N5 C14 H14 118.5 . .
C17 C14 H14 118.5 . .
N5 C15 C16 122.2(9) . .
N5 C15 H15 118.9 . .
C16 C15 H15 118.9 . .
N6 C16 C15 121.4(9) . .
N6 C16 H16 119.3 . .
C15 C16 H16 119.3 . .
N6 C17 C14 119.9(8) . .
N6 C17 C18 117.1(7) . .
C14 C17 C18 122.9(8) . .
N7 C18 O4 124.2(8) . .
N7 C18 C17 120.1(7) . .
O4 C18 C17 115.6(7) . .
N8 C19 C20 127.1(9) . .
N8 C19 H19 116.4 . .
C20 C19 H19 116.4 . .
C25 C20 C21 119.3(9) . .
C25 C20 C19 123.9(8) . .
C21 C20 C19 116.9(9) . .
C22 C21 C20 120.2(10) . .
C22 C21 H21 119.9 . .
C20 C21 H21 119.9 . .
C21 C22 C23 121.8(10) . .
C21 C22 H22 119.1 . .
C23 C22 H22 119.1 . .
C22 C23 C24 118.3(10) . .
C22 C23 H23 120.8 . .
C24 C23 H23 120.8 . .
O6 C24 C23 123.9(10) . .
O6 C24 C25 114.2(9) . .
C23 C24 C25 121.9(10) . .
O5 C25 C20 122.1(8) . .
O5 C25 C24 119.3(9) . .
C20 C25 C24 118.6(9) . .
O6 C26 H26A 109.5 . .
O6 C26 H26B 109.5 . .
H26A C26 H26B 109.5 . .
O6 C26 H26C 109.5 . .
H26A C26 H26C 109.5 . .
H26B C26 H26C 109.5 . .
O7 C27 H27A 109.5 . .
O7 C27 H27B 109.5 . .
H27A C27 H27B 109.5 . .
O7 C27 H27C 109.5 . .
H27A C27 H27C 109.5 . .
H27B C27 H27C 109.5 . .
O8 C28 H28A 109.5 . .
O8 C28 H28B 109.5 . .
H28A C28 H28B 109.5 . .
O8 C28 H28C 109.5 . .
H28A C28 H28C 109.5 . .
H28B C28 H28C 109.5 . .

loop_
_geom_bond_atom_site_label_1
_geom_bond_atom_site_label_2
_geom_bond_distance
_geom_bond_site_symmetry_2
Dy1 O2 2.161(6) .
Dy1 O1 2.310(6) .
Dy1 O1 2.347(6) 2_666
Dy1 O7 2.397(7) .
Dy1 N4 2.475(7) .
Dy1 N1 2.589(7) 2_666
Dy1 Cl1 2.596(3) .
Dy1 Dy1 3.8852(13) 2_666
Dy1 H7 1.6791 .
Dy2 O5 2.152(6) .
Dy2 O4 2.327(6) .
Dy2 O4 2.366(6) 2_665
Dy2 O8 2.386(7) .
Dy2 N8 2.462(7) .
Dy2 N6 2.575(7) 2_665
Dy2 Cl2 2.593(3) .
Dy2 Dy2 3.8968(14) 2_665
N1 C1 1.336(11) .
N1 C4 1.350(11) .
N1 Dy1 2.589(7) 2_666
N2 C3 1.337(11) .
N2 C2 1.340(12) .
N3 C5 1.301(11) .
N3 N4 1.420(10) .
N4 C6 1.297(11) .
N5 C14 1.342(12) .
N5 C15 1.346(12) .
N6 C16 1.342(11) .
N6 C17 1.360(11) .
N6 Dy2 2.575(7) 2_665
N7 C18 1.300(11) .
N7 N8 1.422(10) .
N8 C19 1.299(11) .
O1 C5 1.330(10) .
O1 Dy1 2.347(6) 2_666
O2 C12 1.331(12) .
O3 C11 1.393(9) .
O3 C13 1.524(9) .
O4 C18 1.311(9) .
O4 Dy2 2.366(6) 2_665
O5 C25 1.340(11) .
O6 C24 1.405(13) .
O6 C26 1.434(15) .
O7 C27 1.431(15) .
O7 H7 0.8200 .
O8 C28 1.415(13) .
O8 H8A 0.8200 .
C1 C2 1.415(13) .
C1 H1 0.9300 .
C2 H2 0.9300 .
C3 C4 1.416(12) .
C3 H3 0.9300 .
C4 C5 1.493(11) .
C6 C7 1.453(13) .
C6 H6 0.9300 .
C7 C12 1.424(15) .
C7 C8 1.424(14) .
C8 C9 1.358(15) .
C8 H8 0.9300 .
C9 C10 1.353(16) .
C9 H9 0.9300 .
C10 C11 1.379(15) .
C10 H10 0.9300 .
C11 C12 1.364(15) .
C13 H13A 0.9600 .
C13 H13B 0.9600 .
C13 H13C 0.9600 .
C14 C17 1.403(12) .
C14 H14 0.9300 .
C15 C16 1.396(13) .
C15 H15 0.9300 .
C16 H16 0.9300 .
C17 C18 1.467(12) .
C19 C20 1.440(13) .
C19 H19 0.9300 .
C20 C25 1.410(13) .
C20 C21 1.437(12) .
C21 C22 1.371(14) .
C21 H21 0.9300 .
C22 C23 1.395(16) .
C22 H22 0.9300 .
C23 C24 1.410(14) .
C23 H23 0.9300 .
C24 C25 1.408(13) .
C26 H26A 0.9600 .
C26 H26B 0.9600 .
C26 H26C 0.9600 .
C27 H27A 0.9600 .
C27 H27B 0.9600 .
C27 H27C 0.9600 .
C28 H28A 0.9600 .
C28 H28B 0.9600 .
C28 H28C 0.9600 .

loop_
_geom_torsion_atom_site_label_1
_geom_torsion_atom_site_label_2
_geom_torsion_atom_site_label_3
_geom_torsion_atom_site_label_4
_geom_torsion
_geom_torsion_site_symmetry_1
C5 N3 N4 C6 179.8(8) .
C5 N3 N4 Dy1 6.4(10) .
C18 N7 N8 C19 179.2(8) .
C18 N7 N8 Dy2 2.5(9) .
C4 N1 C1 C2 0.0(14) .
Dy1 N1 C1 C2 -177.6(7) 2_666
C3 N2 C2 C1 -2.0(14) .
N1 C1 C2 N2 0.7(15) .
C2 N2 C3 C4 2.7(14) .
C1 N1 C4 C3 0.7(13) .
Dy1 N1 C4 C3 178.6(7) 2_666
C1 N1 C4 C5 -178.6(8) .
Dy1 N1 C4 C5 -0.7(10) 2_666
N2 C3 C4 N1 -2.2(14) .
N2 C3 C4 C5 177.1(8) .
N4 N3 C5 O1 -2.3(13) .
N4 N3 C5 C4 -179.5(8) .
Dy1 O1 C5 N3 -3.4(12) .
Dy1 O1 C5 N3 176.2(7) 2_666
Dy1 O1 C5 C4 174.0(6) .
Dy1 O1 C5 C4 -6.5(11) 2_666
N1 C4 C5 N3 -178.3(8) .
C3 C4 C5 N3 2.5(14) .
N1 C4 C5 O1 4.3(12) .
C3 C4 C5 O1 -175.0(8) .
N3 N4 C6 C7 177.9(9) .
Dy1 N4 C6 C7 -9.5(15) .
N4 C6 C7 C12 -1.2(18) .
N4 C6 C7 C8 -178.4(10) .
C12 C7 C8 C9 0.6(17) .
C6 C7 C8 C9 177.9(10) .
C7 C8 C9 C10 0.1(18) .
C8 C9 C10 C11 -1.2(19) .
C9 C10 C11 C12 2(2) .
C9 C10 C11 O3 -166.4(13) .
C13 O3 C11 C12 -163.2(14) .
C13 O3 C11 C10 6(2) .
Dy1 O2 C12 C11 -173.3(9) .
Dy1 O2 C12 C7 3.9(17) .
C10 C11 C12 O2 176.4(11) .
O3 C11 C12 O2 -15.0(18) .
C10 C11 C12 C7 -1.0(19) .
O3 C11 C12 C7 167.5(11) .
C8 C7 C12 O2 -177.6(9) .
C6 C7 C12 O2 5.3(17) .
C8 C7 C12 C11 -0.2(16) .
C6 C7 C12 C11 -177.2(11) .
C15 N5 C14 C17 3.3(13) .
C14 N5 C15 C16 -2.0(14) .
C17 N6 C16 C15 1.4(13) .
Dy2 N6 C16 C15 -178.7(7) 2_665
N5 C15 C16 N6 -0.4(15) .
C16 N6 C17 C14 -0.1(12) .
Dy2 N6 C17 C14 -180.0(6) 2_665
C16 N6 C17 C18 -176.1(8) .
Dy2 N6 C17 C18 4.0(10) 2_665
N5 C14 C17 N6 -2.4(14) .
N5 C14 C17 C18 173.4(8) .
N8 N7 C18 O4 -0.7(12) .
N8 N7 C18 C17 -178.8(7) .
Dy2 O4 C18 N7 -1.5(11) .
Dy2 O4 C18 N7 173.5(6) 2_665
Dy2 O4 C18 C17 176.6(5) .
Dy2 O4 C18 C17 -8.3(10) 2_665
N6 C17 C18 N7 -179.7(8) .
C14 C17 C18 N7 4.3(13) .
N6 C17 C18 O4 2.0(11) .
C14 C17 C18 O4 -173.9(8) .
N7 N8 C19 C20 178.4(9) .
Dy2 N8 C19 C20 -5.3(14) .
N8 C19 C20 C25 -3.6(16) .
N8 C19 C20 C21 177.9(9) .
C25 C20 C21 C22 0.6(15) .
C19 C20 C21 C22 179.2(9) .
C20 C21 C22 C23 -0.7(16) .
C21 C22 C23 C24 0.0(16) .
C26 O6 C24 C23 4.7(17) .
C26 O6 C24 C25 -175.0(11) .
C22 C23 C24 O6 -178.9(10) .
C22 C23 C24 C25 0.7(16) .
Dy2 O5 C25 C20 14.7(16) .
Dy2 O5 C25 C24 -166.0(7) .
C21 C20 C25 O5 179.3(9) .
C19 C20 C25 O5 0.9(15) .
C21 C20 C25 C24 0.0(14) .
C19 C20 C25 C24 -178.4(9) .
O6 C24 C25 O5 -0.4(14) .
C23 C24 C25 O5 180.0(9) .
O6 C24 C25 C20 178.9(9) .
C23 C24 C25 C20 -0.7(15) .
